data_1564215
loop_
_publ_author_name
'Debnath, Paresh'
'Singh, Keisham Surjit'
'Devi, Thokchom Sonia'
'Singh, S.Sureshkumar'
'Butcher, Ray J.'
'Siero\'n, Les\/law'
'Maniukiewicz, Waldemar'

_publ_section_title
;
 Synthesis, characterization, crystal structures and anti-diabetic
 activity of organotin (IV) complexes with
 2-(4-hydroxynaphthylazo)-benzoic acid
;
_journal_name_full 'Inorganica Chimica Acta'
_journal_page_first 119736
_journal_paper_doi 10.1016/j.ica.2020.119736
_journal_volume 510
_journal_year 2020
_chemical_absolute_configuration ad
_chemical_formula_moiety 'C29 H38 N2 O3 Sn [+ solvent]'
_chemical_formula_sum 'C29 H38 N2 O3 Sn'
_chemical_formula_weight 581.32
_space_group_IT_number 161
_space_group_name_Hall 'R 3 -2"c'
_space_group_name_H-M_alt 'R 3 c :H'
_symmetry_cell_setting trigonal
_symmetry_Int_Tables_number 161
_symmetry_space_group_name_Hall 'R 3 -2"c'
_symmetry_space_group_name_H-M 'R 3 c :H'
_atom_sites_solution_hydrogens mixed
_atom_sites_solution_primary difmap
_atom_sites_solution_secondary difmap
_cell_angle_alpha 90
_cell_angle_beta 90
_cell_angle_gamma 120
_cell_formula_units_Z 18
_cell_length_a 38.4630(3)
_cell_length_b 38.4630(3)
_cell_length_c 10.2363(1)
_cell_measurement_reflns_used 134965
_cell_measurement_temperature 100
_cell_measurement_theta_max 32.995
_cell_measurement_theta_min 2.946
_cell_volume 13114.75(19)
_computing_cell_refinement 'CrysAlisPro 1.171.40.53a (Rigaku OD, 2019)'
_computing_data_collection 'CrysAlisPro 1.171.40.53a (Rigaku OD, 2019)'
_computing_data_reduction 'CrysAlisPro 1.171.40.53a (Rigaku OD, 2019)'
_computing_structure_refinement 'SHELXL-2018/3 (Sheldrick, 2018)'
_diffrn_ambient_environment N~2~
_diffrn_ambient_temperature 100
_diffrn_detector 'CCD plate'
_diffrn_detector_area_resol_mean 5.8140
_diffrn_detector_type 'Pilatus 300K'
_diffrn_measured_fraction_theta_full 0.999
_diffrn_measured_fraction_theta_max 0.999
_diffrn_measurement_details
;
List of Runs (angles in degrees, time in seconds):

  # Type    Start    End  Width  t~exp~   \w     \q     \k     \f   Frames
--------------------------------------------------------------------------
  1  \w    -27.00  15.00   0.50    4.00    --   -1.56  92.00  75.00   84
  2  \w    -12.00  66.00   0.50    4.00    --   -1.56  57.00  60.00  156
  3  \w     44.00  69.00   0.50    4.00    --   -1.56  13.00 133.97   50
  4  \w     34.00  62.00   0.50    4.00    --   -1.56  15.00 179.47   56
  5  \w     -1.00  25.00   0.50    4.00    --   -1.56  13.00 133.97   52
  6  \w      0.00  51.00   0.50    4.00    --   -1.56  19.00 150.00  102
  7  \w     -1.00  30.00   0.50    4.00    --   -1.56  15.00 179.47   62
  8  \w    -22.00  28.00   0.50    4.00    --   -1.56 -99.00  60.00  100
  9  \w    -32.00  24.00   0.50    4.00    --   -1.56 -92.00 -37.00  112
 10  \w    -40.00  -1.00   0.50    4.00    --   -1.56 -11.00 -61.11   78
 11  \w      2.00  42.00   0.50    4.00    --   -1.56  11.00  -6.60   80
 12  \w     42.00  67.00   0.50    4.00    --   -1.56  57.00 -30.00   50
 13  \w     -3.00  70.00   0.50    4.00    --   -1.56  12.00  38.40  146
 14  \w     -4.00  57.00   0.50    4.00    --   -1.56  34.00 -75.47  122
 15  \w     17.00  43.00   0.50    4.00    --   -1.56  57.00-180.00   52
 16  \w    -12.00  14.00   0.50    4.00    --   -1.56  57.00-180.00   52
 17  \w    -11.00  42.00   0.50    4.00    --   -1.56  54.00-153.38  106
 18  \w    -12.00  19.00   0.50    4.00    --   -1.56  57.00 -30.00   62
 19  \w    -33.00  -8.00   0.50    4.00    --   -1.56 102.00-159.36   50
 20  \w    -63.00  -1.00   0.50    4.00    --   -1.56  -7.00-131.93  124
 21  \w    -63.00  -2.00   0.50    4.00    --   -1.56  -6.00 -14.56  122
 22  \w    -70.00  -1.00   0.50    4.00    --   -1.56 -10.00  68.86  138
 23  \w    -51.00  -1.00   0.50    4.00    --   -1.56 -10.00 118.77  100
;
_diffrn_measurement_device 'four-circle diffractometer'
_diffrn_measurement_device_type 'XtaLAB Synergy, Dualflex, Pilatus 300K'
_diffrn_measurement_method '\w scans'
_diffrn_radiation_monochromator mirror
_diffrn_radiation_probe x-ray
_diffrn_radiation_type 'Mo K\a'
_diffrn_radiation_wavelength 0.71073
_diffrn_reflns_av_R_equivalents 0.0306
_diffrn_reflns_av_unetI/netI 0.0078
_diffrn_reflns_limit_h_max 45
_diffrn_reflns_limit_h_min -45
_diffrn_reflns_limit_k_max 45
_diffrn_reflns_limit_k_min -45
_diffrn_reflns_limit_l_max 12
_diffrn_reflns_limit_l_min -12
_diffrn_reflns_number 131510
_diffrn_reflns_theta_full 25.02
_diffrn_reflns_theta_max 25.02
_diffrn_reflns_theta_min 2.56
_diffrn_source 'micro-focus sealed X-ray tube'
_diffrn_source_type 'PhotonJet (Mo) X-ray Source'
_exptl_absorpt_coefficient_mu 0.906
_exptl_absorpt_correction_T_max 1.000
_exptl_absorpt_correction_T_min 0.527
_exptl_absorpt_correction_type gaussian
_exptl_absorpt_process_details
;
CrysAlisPro 1.171.40.70a (Rigaku Oxford Diffraction, 2020)
Numerical absorption correction based on gaussian integration over
			a multifaceted crystal model
Empirical absorption correction using spherical harmonics,
 implemented in SCALE3 ABSPACK scaling algorithm.
;
_exptl_crystal_colour 'dark brown'
_exptl_crystal_density_diffrn 1.325
_exptl_crystal_description needle
_exptl_crystal_F_000 5400
_exptl_crystal_size_max 0.334
_exptl_crystal_size_mid 0.275
_exptl_crystal_size_min 0.224
_refine_diff_density_max 0.375
_refine_diff_density_min -0.258
_refine_diff_density_rms 0.036
_refine_ls_abs_structure_details
;
 Flack x determined using 2548 quotients [(I+)-(I-)]/[(I+)+(I-)]
 (Parsons, Flack and Wagner, Acta Cryst. B69 (2013) 249-259).
;
_refine_ls_abs_structure_Flack -0.028(3)
_refine_ls_extinction_method none
_refine_ls_goodness_of_fit_ref 1.072
_refine_ls_hydrogen_treatment mixed
_refine_ls_matrix_type full
_refine_ls_number_parameters 334
_refine_ls_number_reflns 5150
_refine_ls_number_restraints 21
_refine_ls_restrained_S_all 1.084
_refine_ls_R_factor_all 0.0131
_refine_ls_R_factor_gt 0.0130
_refine_ls_shift/su_max 0.006
_refine_ls_shift/su_mean 0.000
_refine_ls_structure_factor_coef Fsqd
_refine_ls_weighting_details 'w=1/[\s^2^(Fo^2^)+(0.0205P)^2^+11.5274P] where P=(Fo^2^+2Fc^2^)/3'
_refine_ls_weighting_scheme calc
_refine_ls_wR_factor_gt 0.0342
_refine_ls_wR_factor_ref 0.0343
_reflns_number_gt 5141
_reflns_number_total 5150
_reflns_threshold_expression I>2\s(I)
_cod_data_source_file ICA-2020-510-119736.cif
_cod_data_source_block ksp7_sq
_cod_original_cell_volume 13114.8(3)
_cod_original_sg_symbol_H-M 'R 3 c'
_cod_database_code 1564215
_exptl_absorpt_empirical_full_min 0.825
_exptl_absorpt_empirical_full_max 1.424
_exptl_absorpt_empirical_details
;
Empirical correction (ABSPACK) includes:
- Absorption correction using spherical harmonics
- Frame scaling
;

loop_
_space_group_symop_id
_space_group_symop_operation_xyz
1 x,y,z
2 -y,x-y,z
3 -x+y,-x,z
4 -y,-x,1/2+z
5 x,x-y,1/2+z
6 -x+y,y,1/2+z
7 1/3+x,2/3+y,2/3+z
8 1/3-y,2/3+x-y,2/3+z
9 1/3-x+y,2/3-x,2/3+z
10 1/3-y,2/3-x,1/6+z
11 1/3+x,2/3+x-y,1/6+z
12 1/3-x+y,2/3+y,1/6+z
13 2/3+x,1/3+y,1/3+z
14 2/3-y,1/3+x-y,1/3+z
15 2/3-x+y,1/3-x,1/3+z
16 2/3-y,1/3-x,5/6+z
17 2/3+x,1/3+x-y,5/6+z
18 2/3-x+y,1/3+y,5/6+z

loop_
_atom_site_aniso_label
_atom_site_aniso_U_11
_atom_site_aniso_U_22
_atom_site_aniso_U_33
_atom_site_aniso_U_23
_atom_site_aniso_U_13
_atom_site_aniso_U_12
Sn1 0.0192(1) 0.0164(1) 0.0180(1) -0.0009(1) 0.0018(1) 0.0106(1)
O1 0.0254(9) 0.0218(9) 0.0195(8) 0.0022(7) 0.0053(7) 0.0162(8)
O2 0.0283(9) 0.0187(9) 0.0235(9) 0.0052(7) 0.0079(7) 0.0157(8)
O3 0.0233(9) 0.0165(9) 0.0271(10) 0.0019(7) 0.0058(7) 0.0066(7)
N1 0.0198(10) 0.0171(10) 0.0203(10) 0.0016(8) 0.0046(8) 0.0127(9)
N2 0.0157(10) 0.0187(10) 0.0190(10) -0.0020(8) -0.0006(8) 0.0102(8)
C1 0.0160(11) 0.0189(12) 0.0193(12) -0.0040(9) -0.0024(9) 0.0102(10)
C2 0.0172(11) 0.0188(12) 0.0173(12) -0.0011(9) -0.0008(9) 0.0106(10)
C3 0.0254(13) 0.0216(13) 0.0202(12) 0.0015(10) 0.0030(10) 0.0138(11)
C4 0.0344(14) 0.0206(13) 0.0237(13) 0.0080(10) 0.0057(12) 0.0143(11)
C5 0.0313(14) 0.0177(12) 0.0292(14) 0.0023(10) 0.0001(11) 0.0166(11)
C6 0.0211(12) 0.0197(12) 0.0220(12) -0.0011(10) 0.0008(10) 0.0133(10)
C7 0.0151(11) 0.0145(11) 0.0193(12) 0.0003(9) -0.0018(9) 0.0071(9)
C8 0.0138(11) 0.0171(11) 0.0182(11) -0.0007(9) -0.0005(9) 0.0081(9)
C9 0.0209(12) 0.0215(12) 0.0246(13) -0.0004(10) 0.0037(10) 0.0123(10)
C10 0.0239(13) 0.0159(11) 0.0282(13) -0.0002(10) 0.0030(10) 0.0120(10)
C11 0.0156(11) 0.0173(12) 0.0212(12) -0.0017(10) -0.0017(10) 0.0064(10)
C12 0.0121(11) 0.0176(12) 0.0202(12) -0.0019(9) -0.0010(9) 0.0062(9)
C13 0.0196(12) 0.0225(13) 0.0233(13) -0.0009(10) 0.0049(10) 0.0066(10)
C14 0.0238(13) 0.0270(14) 0.0276(14) -0.0039(11) 0.0079(11) 0.0133(11)
C15 0.0274(13) 0.0231(13) 0.0295(14) -0.0057(11) 0.0001(11) 0.0170(11)
C16 0.0200(12) 0.0191(12) 0.0229(13) -0.0003(9) 0.0009(10) 0.0115(10)
C17 0.0133(11) 0.0172(12) 0.0182(12) -0.0021(9) -0.0021(9) 0.0075(9)
C18 0.0245(13) 0.0283(14) 0.0233(13) -0.0010(11) 0.0065(10) 0.0162(11)
C19 0.0298(14) 0.0283(14) 0.0296(14) 0.0019(11) 0.0056(12) 0.0172(12)
C20 0.0364(16) 0.0373(18) 0.0351(16) 0.0088(13) 0.0112(13) 0.0210(14)
C21 0.055(2) 0.0403(19) 0.047(2) 0.0153(15) 0.0153(17) 0.0230(17)
C22 0.0201(12) 0.0196(12) 0.0227(12) -0.0005(10) -0.0004(10) 0.0106(10)
C23 0.0224(13) 0.0185(12) 0.0294(14) -0.0005(10) 0.0007(10) 0.0110(10)
C24 0.0206(12) 0.0208(12) 0.0261(14) 0.0039(10) -0.0004(10) 0.0092(10)
C25 0.0299(15) 0.0301(15) 0.0334(15) 0.0056(12) 0.0077(12) 0.0185(13)
C26 0.0276(13) 0.0228(13) 0.0252(13) -0.0045(11) -0.0033(11) 0.0136(11)
C27 0.0271(15) 0.0397(17) 0.063(2) -0.0254(16) -0.0071(15) 0.0169(14)
C28 0.044(2) 0.103(4) 0.104(4) -0.042(3) -0.040(2) 0.030(2)
C29A 0.050(4) 0.116(5) 0.108(5) -0.037(5) -0.031(4) 0.016(4)
C29B 0.041(3) 0.126(5) 0.115(5) -0.038(4) -0.028(3) 0.015(3)

loop_
_atom_site_label
_atom_site_type_symbol
_atom_site_thermal_displace_type
_atom_site_fract_x
_atom_site_fract_y
_atom_site_fract_z
_atom_site_occupancy
_atom_site_U_iso_or_equiv
_atom_site_calc_flag
_atom_site_refinement_flags
_atom_site_disorder_assembly
_atom_site_disorder_group
Sn1 Sn Uani 0.55150(2) 0.86802(2) 0.65923(2) 1.000 0.0171(1) d . . .
O1 O Uani 0.57228(5) 0.82570(5) 0.67423(16) 1.000 0.0203(5) d . . .
O2 O Uani 0.60970(5) 0.85221(5) 0.49687(18) 1.000 0.0217(5) d . . .
O3 O Uani 0.75769(5) 0.94079(5) -0.01697(18) 1.000 0.0238(5) d . . .
N1 N Uani 0.64314(6) 0.81502(6) 0.3891(2) 1.000 0.0175(6) d . . .
N2 N Uani 0.66814(6) 0.81395(6) 0.3033(2) 1.000 0.0171(6) d . . .
C1 C Uani 0.59447(7) 0.82539(7) 0.5807(2) 1.000 0.0174(7) d . . .
C2 C Uani 0.59956(7) 0.78902(7) 0.5761(2) 1.000 0.0171(7) d . . .
C3 C Uani 0.58077(8) 0.75888(8) 0.6698(2) 1.000 0.0215(7) d . . .
C4 C Uani 0.58388(8) 0.72456(8) 0.6657(3) 1.000 0.0260(8) d . . .
C5 C Uani 0.60531(8) 0.71951(8) 0.5659(3) 1.000 0.0241(8) d . . .
C6 C Uani 0.62463(7) 0.74880(7) 0.4721(2) 1.000 0.0196(7) d . . .
C7 C Uani 0.62244(7) 0.78403(7) 0.4775(2) 1.000 0.0164(7) d . . .
C8 C Uani 0.68899(7) 0.84535(7) 0.2274(2) 1.000 0.0162(6) d . . .
C9 C Uani 0.68800(8) 0.88240(8) 0.2334(3) 1.000 0.0216(7) d . . .
C10 C Uani 0.71057(8) 0.91356(7) 0.1541(3) 1.000 0.0218(7) d . . .
C11 C Uani 0.73706(7) 0.91199(7) 0.0561(2) 1.000 0.0188(7) d . . .
C12 C Uani 0.73895(7) 0.87476(7) 0.0481(2) 1.000 0.0172(7) d . . .
C13 C Uani 0.76456(7) 0.87208(8) -0.0435(3) 1.000 0.0235(7) d . . .
C14 C Uani 0.76775(8) 0.83805(8) -0.0508(3) 1.000 0.0259(8) d . . .
C15 C Uani 0.74456(8) 0.80556(8) 0.0327(3) 1.000 0.0247(8) d . . .
C16 C Uani 0.71910(7) 0.80763(8) 0.1228(2) 1.000 0.0199(7) d . . .
C17 C Uani 0.71585(7) 0.84233(7) 0.1326(2) 1.000 0.0163(7) d . . .
C18 C Uani 0.51740(8) 0.84652(8) 0.8361(3) 1.000 0.0240(8) d . . .
C19 C Uani 0.50835(9) 0.80535(8) 0.8825(3) 1.000 0.0280(8) d . . .
C20 C Uani 0.48282(9) 0.79151(9) 1.0068(3) 1.000 0.0351(10) d . . .
C21 C Uani 0.47452(12) 0.75060(11) 1.0532(4) 1.000 0.0478(11) d . . .
C22 C Uani 0.60731(7) 0.92387(7) 0.6720(3) 1.000 0.0205(7) d . . .
C23 C Uani 0.61243(8) 0.95671(7) 0.5762(3) 1.000 0.0231(8) d . . .
C24 C Uani 0.61843(8) 0.94848(8) 0.4344(2) 1.000 0.0230(7) d . . .
C25 C Uani 0.65875(9) 0.95155(9) 0.4089(3) 1.000 0.0296(9) d . . .
C26 C Uani 0.51827(8) 0.84510(8) 0.4825(3) 1.000 0.0248(8) d . . .
C27 C Uani 0.47321(9) 0.81980(10) 0.5045(4) 1.000 0.0432(10) d . . .
C28 C Uani 0.45040(12) 0.80552(18) 0.3741(6) 1.000 0.087(2) d DU . .
C29A C Uani 0.4281(6) 0.8273(5) 0.340(2) 0.269(9) 0.103(3) d DUP A 1
C29B C Uani 0.40552(14) 0.7865(3) 0.3871(10) 0.731(9) 0.106(3) d DUP A 2
H1 H Uiso 0.6402(9) 0.8356(10) 0.407(3) 1.000 0.025(7) d . . .
H3 H Uiso 0.56562 0.76197 0.73747 1.000 0.0260 c RU . .
H4 H Uiso 0.57136 0.70452 0.73104 1.000 0.0310 c RU . .
H5 H Uiso 0.60673 0.69558 0.56206 1.000 0.0290 c RU . .
H6 H Uiso 0.63930 0.74506 0.40425 1.000 0.0240 c RU . .
H9 H Uiso 0.67090 0.88481 0.29529 1.000 0.0260 c RU . .
H10 H Uiso 0.70913 0.93741 0.16243 1.000 0.0260 c RU . .
H13 H Uiso 0.77982 0.89389 -0.10103 1.000 0.0280 c RU . .
H14 H Uiso 0.78553 0.83654 -0.11191 1.000 0.0310 c RU . .
H15 H Uiso 0.74648 0.78193 0.02690 1.000 0.0300 c RU . .
H16 H Uiso 0.70361 0.78544 0.17868 1.000 0.0240 c RU . .
H18A H Uiso 0.53216 0.86613 0.90636 1.000 0.0290 c RU . .
H18B H Uiso 0.49159 0.84593 0.82355 1.000 0.0290 c RU . .
H19A H Uiso 0.53399 0.80593 0.89910 1.000 0.0340 c RU . .
H19B H Uiso 0.49408 0.78557 0.81225 1.000 0.0340 c RU . .
H20A H Uiso 0.49687 0.81143 1.07694 1.000 0.0420 c RU . .
H20B H Uiso 0.45697 0.79048 0.99002 1.000 0.0420 c RU . .
H21A H Uiso 0.45945 0.73049 0.98588 1.000 0.0720 c RU . .
H21B H Uiso 0.45874 0.74348 1.13394 1.000 0.0720 c RU . .
H21C H Uiso 0.50000 0.75138 1.06970 1.000 0.0720 c RU . .
H22A H Uiso 0.61005 0.93441 0.76193 1.000 0.0250 c RU . .
H22B H Uiso 0.62954 0.91833 0.65770 1.000 0.0250 c RU . .
H23A H Uiso 0.58838 0.95974 0.58130 1.000 0.0280 c RU . .
H23B H Uiso 0.63585 0.98248 0.60369 1.000 0.0280 c RU . .
H24A H Uiso 0.59684 0.92120 0.41024 1.000 0.0280 c RU . .
H24B H Uiso 0.61586 0.96785 0.37727 1.000 0.0280 c RU . .
H25A H Uiso 0.66128 0.94751 0.31567 1.000 0.0440 c RU . .
H25B H Uiso 0.66066 0.93095 0.45956 1.000 0.0440 c RU . .
H25C H Uiso 0.68034 0.97818 0.43518 1.000 0.0440 c RU . .
H26A H Uiso 0.52373 0.86788 0.42456 1.000 0.0300 c RU . .
H26B H Uiso 0.52771 0.82857 0.43742 1.000 0.0300 c RU . .
H27A H Uiso 0.46373 0.83583 0.55256 1.000 0.0520 c RU . .
H27B H Uiso 0.46741 0.79618 0.55866 1.000 0.0520 c RU . .
H28A H Uiso 0.46974 0.80978 0.30351 0.269(9) 0.1040 c RUP A 1
H28B H Uiso 0.43104 0.77636 0.37957 0.269(9) 0.1040 c RUP A 1
H28C H Uiso 0.46024 0.82878 0.31431 0.731(9) 0.1040 c RUP A 2
H28D H Uiso 0.45664 0.78587 0.33379 0.731(9) 0.1040 c RUP A 2
H29A H Uiso 0.43907 0.84253 0.25898 0.269(9) 0.1540 c RUP A 1
H29B H Uiso 0.43114 0.84571 0.41082 0.269(9) 0.1540 c RUP A 1
H29C H Uiso 0.39955 0.80773 0.32762 0.269(9) 0.1540 c RUP A 1
H29D H Uiso 0.39459 0.75981 0.42669 0.731(9) 0.1580 c RUP A 2
H29E H Uiso 0.39361 0.78386 0.30048 0.731(9) 0.1580 c RUP A 2
H29F H Uiso 0.39916 0.80330 0.44259 0.731(9) 0.1580 c RUP A 2

loop_
_atom_type_symbol
_atom_type_description
_atom_type_scat_dispersion_real
_atom_type_scat_dispersion_imag
_atom_type_scat_source
C C 0.0033 0.0016 ' International Tables Vol C Tables 4.2.6.8 and 6.1.1.4'
H H 0.0000 0.0000 ' International Tables Vol C Tables 4.2.6.8 and 6.1.1.4'
N N 0.0061 0.0033 ' International Tables Vol C Tables 4.2.6.8 and 6.1.1.4'
O O 0.0106 0.0060 ' International Tables Vol C Tables 4.2.6.8 and 6.1.1.4'
Sn Sn -0.6537 1.4246 ' International Tables Vol C Tables 4.2.6.8 and 6.1.1.4'

loop_
_geom_angle_atom_site_label_1
_geom_angle_atom_site_label_2
_geom_angle_atom_site_label_3
_geom_angle
_geom_angle_site_symmetry_1
_geom_angle_site_symmetry_3
O1 Sn1 C18 92.01(10) . .
O1 Sn1 C22 100.88(10) . .
O1 Sn1 C26 96.92(10) . .
O1 Sn1 O3 171.22(8) . 9_565
C18 Sn1 C22 116.51(11) . .
C18 Sn1 C26 115.58(12) . .
O3 Sn1 C18 81.91(10) 9_565 .
C22 Sn1 C26 123.80(11) . .
O3 Sn1 C22 87.54(9) 9_565 .
O3 Sn1 C26 80.18(10) 9_565 .
Sn1 O1 C1 116.99(15) . .
Sn1 O3 C11 139.28(16) 14_664 .
N2 N1 C7 121.5(2) . .
N1 N2 C8 118.9(2) . .
O1 C1 O2 123.1(2) . .
O1 C1 C2 115.25(19) . .
O2 C1 C2 121.6(2) . .
N2 N1 H1 127(2) . .
C7 N1 H1 111(2) . .
C3 C2 C7 118.5(2) . .
C1 C2 C3 119.7(2) . .
C1 C2 C7 121.8(2) . .
C2 C3 C4 121.0(3) . .
C3 C4 C5 119.8(3) . .
C4 C5 C6 120.9(3) . .
C5 C6 C7 119.6(2) . .
C2 C7 C6 120.2(2) . .
N1 C7 C6 121.3(2) . .
N1 C7 C2 118.5(2) . .
N2 C8 C17 116.6(2) . .
C9 C8 C17 118.3(2) . .
N2 C8 C9 125.1(3) . .
C8 C9 C10 122.0(3) . .
C9 C10 C11 122.2(3) . .
O3 C11 C10 121.9(2) . .
C10 C11 C12 117.1(2) . .
O3 C11 C12 121.0(2) . .
C11 C12 C17 120.7(2) . .
C11 C12 C13 119.2(2) . .
C13 C12 C17 120.1(2) . .
C12 C13 C14 120.5(3) . .
C13 C14 C15 119.6(3) . .
C14 C15 C16 120.7(3) . .
C15 C16 C17 120.4(2) . .
C8 C17 C16 121.6(2) . .
C12 C17 C16 118.8(2) . .
C8 C17 C12 119.6(2) . .
Sn1 C18 C19 116.3(2) . .
C18 C19 C20 113.3(3) . .
C19 C20 C21 112.8(3) . .
Sn1 C22 C23 115.9(2) . .
C22 C23 C24 114.1(2) . .
C23 C24 C25 113.7(2) . .
Sn1 C26 C27 113.2(2) . .
C26 C27 C28 111.3(4) . .
C27 C28 C29A 112.5(8) . .
C27 C28 C29B 114.0(6) . .
C2 C3 H3 119.00 . .
C4 C3 H3 119.00 . .
C3 C4 H4 120.00 . .
C5 C4 H4 120.00 . .
C4 C5 H5 120.00 . .
C6 C5 H5 120.00 . .
C5 C6 H6 120.00 . .
C7 C6 H6 120.00 . .
C8 C9 H9 119.00 . .
C10 C9 H9 119.00 . .
C9 C10 H10 119.00 . .
C11 C10 H10 119.00 . .
C12 C13 H13 120.00 . .
C14 C13 H13 120.00 . .
C13 C14 H14 120.00 . .
C15 C14 H14 120.00 . .
C14 C15 H15 120.00 . .
C16 C15 H15 120.00 . .
C15 C16 H16 120.00 . .
C17 C16 H16 120.00 . .
Sn1 C18 H18A 108.00 . .
Sn1 C18 H18B 108.00 . .
C19 C18 H18A 108.00 . .
C19 C18 H18B 108.00 . .
H18A C18 H18B 107.00 . .
C18 C19 H19A 109.00 . .
C18 C19 H19B 109.00 . .
C20 C19 H19A 109.00 . .
C20 C19 H19B 109.00 . .
H19A C19 H19B 108.00 . .
C19 C20 H20A 109.00 . .
C19 C20 H20B 109.00 . .
C21 C20 H20A 109.00 . .
C21 C20 H20B 109.00 . .
H20A C20 H20B 108.00 . .
C20 C21 H21A 109.00 . .
C20 C21 H21B 109.00 . .
C20 C21 H21C 109.00 . .
H21A C21 H21B 109.00 . .
H21A C21 H21C 109.00 . .
H21B C21 H21C 109.00 . .
Sn1 C22 H22A 108.00 . .
Sn1 C22 H22B 108.00 . .
C23 C22 H22A 108.00 . .
C23 C22 H22B 108.00 . .
H22A C22 H22B 107.00 . .
C22 C23 H23A 109.00 . .
C22 C23 H23B 109.00 . .
C24 C23 H23A 109.00 . .
C24 C23 H23B 109.00 . .
H23A C23 H23B 108.00 . .
C23 C24 H24A 109.00 . .
C23 C24 H24B 109.00 . .
C25 C24 H24A 109.00 . .
C25 C24 H24B 109.00 . .
H24A C24 H24B 108.00 . .
C24 C25 H25A 110.00 . .
C24 C25 H25B 109.00 . .
C24 C25 H25C 109.00 . .
H25A C25 H25B 109.00 . .
H25A C25 H25C 109.00 . .
H25B C25 H25C 109.00 . .
Sn1 C26 H26A 109.00 . .
Sn1 C26 H26B 109.00 . .
C27 C26 H26A 109.00 . .
C27 C26 H26B 109.00 . .
H26A C26 H26B 108.00 . .
C26 C27 H27A 109.00 . .
C26 C27 H27B 109.00 . .
C28 C27 H27A 109.00 . .
C28 C27 H27B 109.00 . .
H27A C27 H27B 108.00 . .
C27 C28 H28C 109.00 . .
C27 C28 H28D 109.00 . .
C27 C28 H28A 109.00 . .
C27 C28 H28B 109.00 . .
C29B C28 H28C 109.00 . .
C29B C28 H28D 109.00 . .
C29A C28 H28A 109.00 . .
C29A C28 H28B 109.00 . .
H28C C28 H28D 108.00 . .
H28A C28 H28B 108.00 . .
C28 C29A H29B 110.00 . .
C28 C29A H29C 109.00 . .
H29A C29A H29B 110.00 . .
H29A C29A H29C 109.00 . .
H29B C29A H29C 110.00 . .
C28 C29A H29A 109.00 . .
H29E C29B H29F 110.00 . .
C28 C29B H29D 109.00 . .
C28 C29B H29E 109.00 . .
C28 C29B H29F 110.00 . .
H29D C29B H29E 109.00 . .
H29D C29B H29F 109.00 . .

loop_
_geom_bond_atom_site_label_1
_geom_bond_atom_site_label_2
_geom_bond_distance
_geom_bond_site_symmetry_2
Sn1 O1 2.148(2) .
Sn1 C18 2.144(3) .
Sn1 C22 2.151(3) .
Sn1 C26 2.135(3) .
Sn1 O3 2.537(3) 9_565
O1 C1 1.287(3) .
O2 C1 1.241(3) .
O3 C11 1.240(3) .
N1 N2 1.318(3) .
N1 C7 1.387(3) .
N2 C8 1.318(3) .
C1 C2 1.507(4) .
N1 H1 0.87(4) .
C2 C3 1.396(3) .
C2 C7 1.414(4) .
C3 C4 1.384(4) .
C4 C5 1.386(5) .
C5 C6 1.381(4) .
C6 C7 1.400(4) .
C8 C17 1.464(4) .
C8 C9 1.446(4) .
C9 C10 1.345(4) .
C10 C11 1.453(4) .
C11 C12 1.472(4) .
C12 C13 1.401(4) .
C12 C17 1.409(3) .
C13 C14 1.376(4) .
C14 C15 1.405(4) .
C15 C16 1.376(4) .
C16 C17 1.405(4) .
C18 C19 1.518(4) .
C19 C20 1.531(5) .
C20 C21 1.517(5) .
C22 C23 1.532(4) .
C23 C24 1.528(4) .
C24 C25 1.518(5) .
C26 C27 1.522(5) .
C27 C28 1.540(7) .
C28 C29B 1.507(10) .
C28 C29A 1.51(2) .
C3 H3 0.9500 .
C4 H4 0.9500 .
C5 H5 0.9500 .
C6 H6 0.9500 .
C9 H9 0.9500 .
C10 H10 0.9500 .
C13 H13 0.9500 .
C14 H14 0.9500 .
C15 H15 0.9500 .
C16 H16 0.9500 .
C18 H18A 0.9900 .
C18 H18B 0.9900 .
C19 H19A 0.9900 .
C19 H19B 0.9900 .
C20 H20A 0.9900 .
C20 H20B 0.9900 .
C21 H21A 0.9800 .
C21 H21B 0.9800 .
C21 H21C 0.9800 .
C22 H22A 0.9900 .
C22 H22B 0.9900 .
C23 H23A 0.9900 .
C23 H23B 0.9900 .
C24 H24A 0.9900 .
C24 H24B 0.9900 .
C25 H25A 0.9800 .
C25 H25B 0.9800 .
C25 H25C 0.9800 .
C26 H26A 0.9900 .
C26 H26B 0.9900 .
C27 H27A 0.9900 .
C27 H27B 0.9900 .
C28 H28C 0.9900 .
C28 H28D 0.9900 .
C28 H28A 0.9900 .
C28 H28B 0.9900 .
C29A H29A 0.9800 .
C29A H29B 0.9800 .
C29A H29C 0.9800 .
C29B H29D 0.9800 .
C29B H29E 0.9800 .
C29B H29F 0.9800 .

loop_
_geom_hbond_atom_site_label_D
_geom_hbond_atom_site_label_H
_geom_hbond_atom_site_label_A
_geom_hbond_distance_DH
_geom_hbond_distance_HA
_geom_hbond_distance_DA
_geom_hbond_angle_DHA
_geom_hbond_site_symmetry_A
N1 H1 O2 0.87(4) 1.84(4) 2.600(3) 145(3) .
C23 H23A O3 0.99 2.56 3.285(4) 130 9_565

loop_
_geom_torsion_atom_site_label_1
_geom_torsion_atom_site_label_2
_geom_torsion_atom_site_label_3
_geom_torsion_atom_site_label_4
_geom_torsion
_geom_torsion_site_symmetry_1
_geom_torsion_site_symmetry_2
_geom_torsion_site_symmetry_3
_geom_torsion_site_symmetry_4
C18 Sn1 O1 C1 177.28(19) . . . .
C22 Sn1 O1 C1 -65.24(19) . . . .
C26 Sn1 O1 C1 61.20(19) . . . .
O1 Sn1 C18 C19 -18.3(2) . . . .
C22 Sn1 C18 C19 -121.5(2) . . . .
C26 Sn1 C18 C19 80.4(3) . . . .
O3 Sn1 C18 C19 155.4(2) 9_565 . . .
O1 Sn1 C22 C23 136.9(2) . . . .
C18 Sn1 C22 C23 -125.3(2) . . . .
C26 Sn1 C22 C23 30.9(3) . . . .
O3 Sn1 C22 C23 -45.6(2) 9_565 . . .
O1 Sn1 C26 C27 102.3(2) . . . .
C18 Sn1 C26 C27 6.7(3) . . . .
C22 Sn1 C26 C27 -149.7(2) . . . .
O3 Sn1 C26 C27 -69.4(2) 9_565 . . .
C18 Sn1 O3 C11 44.9(3) . . 9_565 9_565
C22 Sn1 O3 C11 -72.4(3) . . 9_565 9_565
C26 Sn1 O3 C11 162.7(3) . . 9_565 9_565
Sn1 O1 C1 O2 12.8(3) . . . .
Sn1 O1 C1 C2 -164.85(16) . . . .
Sn1 O3 C11 C10 39.0(4) 14_664 . . .
Sn1 O3 C11 C12 -140.1(2) 14_664 . . .
C7 N1 N2 C8 -175.6(2) . . . .
N2 N1 C7 C2 173.1(2) . . . .
N2 N1 C7 C6 -5.5(4) . . . .
N1 N2 C8 C9 2.6(4) . . . .
N1 N2 C8 C17 -179.1(2) . . . .
O1 C1 C2 C3 -0.1(4) . . . .
O1 C1 C2 C7 178.8(2) . . . .
O2 C1 C2 C3 -177.8(3) . . . .
O2 C1 C2 C7 1.1(4) . . . .
C1 C2 C3 C4 178.0(3) . . . .
C7 C2 C3 C4 -0.9(4) . . . .
C1 C2 C7 N1 5.0(4) . . . .
C1 C2 C7 C6 -176.4(2) . . . .
C3 C2 C7 N1 -176.1(2) . . . .
C3 C2 C7 C6 2.5(4) . . . .
C2 C3 C4 C5 -1.2(5) . . . .
C3 C4 C5 C6 1.8(5) . . . .
C4 C5 C6 C7 -0.2(4) . . . .
C5 C6 C7 N1 176.6(3) . . . .
C5 C6 C7 C2 -1.9(4) . . . .
N2 C8 C9 C10 179.0(3) . . . .
C17 C8 C9 C10 0.7(4) . . . .
N2 C8 C17 C12 179.8(2) . . . .
N2 C8 C17 C16 0.2(4) . . . .
C9 C8 C17 C12 -1.8(4) . . . .
C9 C8 C17 C16 178.7(3) . . . .
C8 C9 C10 C11 0.8(5) . . . .
C9 C10 C11 O3 179.8(3) . . . .
C9 C10 C11 C12 -1.1(4) . . . .
O3 C11 C12 C13 0.1(4) . . . .
O3 C11 C12 C17 179.1(2) . . . .
C10 C11 C12 C13 -179.0(3) . . . .
C10 C11 C12 C17 0.0(4) . . . .
C11 C12 C13 C14 178.3(3) . . . .
C17 C12 C13 C14 -0.8(4) . . . .
C11 C12 C17 C8 1.4(4) . . . .
C11 C12 C17 C16 -179.0(2) . . . .
C13 C12 C17 C8 -179.6(2) . . . .
C13 C12 C17 C16 0.0(4) . . . .
C12 C13 C14 C15 1.2(5) . . . .
C13 C14 C15 C16 -0.9(5) . . . .
C14 C15 C16 C17 0.1(4) . . . .
C15 C16 C17 C8 179.9(3) . . . .
C15 C16 C17 C12 0.3(4) . . . .
Sn1 C18 C19 C20 -178.2(2) . . . .
C18 C19 C20 C21 -179.2(3) . . . .
Sn1 C22 C23 C24 -71.2(3) . . . .
C22 C23 C24 C25 -70.1(3) . . . .
Sn1 C26 C27 C28 177.5(3) . . . .
C26 C27 C28 C29B -169.9(5) . . . .
